data_2014040
loop_
_publ_author_name
'Zheng, Yan'
'Wang, Shu-Li'

_publ_section_title
;<i>catena</i>-Poly[[silver(I)-\m~3~-2,2'-[<i>o</i>-phenylenebis(methylenethio)]dianiline-\k^4^<i>N</i>:<i>S</i>,<i>S</i>':<i>N</i>']
 nitrate chloroform solvate]
;
_journal_issue 6
_journal_name_full 'Acta Crystallographica Section C'
_journal_page_first m278
_journal_page_last m279
_journal_paper_doi 10.1107/S0108270104009473
_journal_volume 60
_journal_year 2004
_chemical_formula_iupac '[Ag (C20 H20 N2 S2)] (N O3) , C H Cl3'
_chemical_formula_moiety 'C20 H20 Ag N2 S2 + , N O3 - , C H Cl3'
_chemical_formula_sum 'C21 H21 Ag Cl3 N3 O3 S2'
_chemical_formula_weight 641.75
_chemical_name_systematic
;
catena-Poly[[silver(I)-\m~3~-2,2'-[o-phenylenebis(methylenethio)]dianiline-
\k^4^N:S,S':N'] nitrate chloroform solvate]
;
_space_group_IT_number 2
_symmetry_cell_setting triclinic
_symmetry_space_group_name_Hall '-P 1'
_symmetry_space_group_name_H-M 'P -1'
_cell_angle_alpha 102.385(11)
_cell_angle_beta 98.580(12)
_cell_angle_gamma 101.351(11)
_cell_formula_units_Z 2
_cell_length_a 9.441(6)
_cell_length_b 9.805(6)
_cell_length_c 13.936(9)
_cell_measurement_reflns_used 865
_cell_measurement_temperature 293(2)
_cell_measurement_theta_max 24.56
_cell_measurement_theta_min 2.28
_cell_volume 1210.4(13)
_computing_cell_refinement SMART
_computing_data_collection 'SMART (Bruker, 1998)'
_computing_data_reduction 'SAINT (Bruker, 1998)'
_computing_molecular_graphics 'SHELXTL (Bruker, 1998)'
_computing_publication_material SHELXTL
_computing_structure_refinement 'SHELXL97 (Sheldrick, 1997)'
_computing_structure_solution 'SHELXS97 (Sheldrick, 1997)'
_diffrn_ambient_temperature 293(2)
_diffrn_measured_fraction_theta_full 0.995
_diffrn_measured_fraction_theta_max 0.995
_diffrn_measurement_device_type 'Bruker SMART CCD area-detector'
_diffrn_measurement_method '\f and \w'
_diffrn_radiation_monochromator graphite
_diffrn_radiation_source 'fine-focus sealed tube'
_diffrn_radiation_type MoK\a
_diffrn_radiation_wavelength 0.71073
_diffrn_reflns_av_R_equivalents 0.0327
_diffrn_reflns_av_sigmaI/netI 0.0997
_diffrn_reflns_limit_h_max 11
_diffrn_reflns_limit_h_min -7
_diffrn_reflns_limit_k_max 11
_diffrn_reflns_limit_k_min -11
_diffrn_reflns_limit_l_max 14
_diffrn_reflns_limit_l_min -16
_diffrn_reflns_number 5074
_diffrn_reflns_theta_full 25.03
_diffrn_reflns_theta_max 25.03
_diffrn_reflns_theta_min 1.53
_exptl_absorpt_coefficient_mu 1.366
_exptl_absorpt_correction_T_max 0.772
_exptl_absorpt_correction_T_min 0.685
_exptl_absorpt_correction_type empirical
_exptl_absorpt_process_details 'via multi-scan [SADABS (Sheldrick, 1996; Blessing, 1995)]'
_exptl_crystal_colour colourless
_exptl_crystal_density_diffrn 1.761
_exptl_crystal_density_meas ?
_exptl_crystal_density_method 'not measured'
_exptl_crystal_description block
_exptl_crystal_F_000 644
_exptl_crystal_size_max 0.30
_exptl_crystal_size_mid 0.25
_exptl_crystal_size_min 0.20
_refine_diff_density_max 1.199
_refine_diff_density_min -0.650
_refine_ls_goodness_of_fit_ref 0.956
_refine_ls_hydrogen_treatment constr
_refine_ls_matrix_type full
_refine_ls_number_parameters 298
_refine_ls_number_reflns 4269
_refine_ls_number_restraints 0
_refine_ls_restrained_S_all 0.956
_refine_ls_R_factor_all 0.1042
_refine_ls_R_factor_gt 0.0528
_refine_ls_shift/su_max 0.001
_refine_ls_shift/su_mean 0.000
_refine_ls_structure_factor_coef Fsqd
_refine_ls_weighting_details 'calc w = 1/[\s^2^(Fo^2^)+(0.0802P)^2^] where P=(Fo^2^+2Fc^2^)/3'
_refine_ls_weighting_scheme calc
_refine_ls_wR_factor_ref 0.1522
_reflns_number_gt 2561
_reflns_number_total 4269
_reflns_threshold_expression I>2\s(I)
_cod_data_source_file na1660.cif
_cod_data_source_block I
_cod_depositor_comments
;
The following automatic conversions were performed:
'_symmetry_cell_setting' value 'Triclinic' changed to 'triclinic'
according to '/home/saulius/struct/CIF-dictionaries/cif_core.dic'
dictionary named 'cif_core.dic' version 2.4.1 from 2010-06-29.

Automatic conversion script
Id: cif_fix_enum 1527 2010-12-29 10:47:43Z saulius 

The following automatic conversions were performed:

'_symmetry_cell_setting' value 'Triclinic' changed to 'triclinic'
according to /home/saulius/struct/CIF-dictionaries/cif_core.dic
dictionary named 'cif_core.dic' version 2.4.1 from 2010-06-29.

Automatic conversion script
Id: cif_fix_values 1715 2011-07-08 13:25:40Z adriana 

The following automatic conversions were performed:

'_exptl_crystal_density_meas' value 'not measured' was changed to '?'
- the value is perceived as not measured.

Automatic conversion script
Id: cif_fix_values 3008 2015-01-20 13:52:24Z robertas 
;
_cod_original_sg_symbol_H-M P-1
_cod_database_code 2014040
_cod_database_fobs_code 2014040

loop_
_symmetry_equiv_pos_as_xyz
'x, y, z'
'-x, -y, -z'

loop_
_atom_site_label
_atom_site_fract_x
_atom_site_fract_y
_atom_site_fract_z
_atom_site_U_iso_or_equiv
_atom_site_adp_type
_atom_site_calc_flag
_atom_site_refinement_flags
_atom_site_occupancy
_atom_site_disorder_assembly
_atom_site_disorder_group
_atom_site_type_symbol
Ag1 0.50351(6) 0.74897(6) 0.98894(4) 0.0400(2) Uani d . 1 . . Ag
S1 0.6038(2) 0.53961(19) 0.90899(14) 0.0325(5) Uani d . 1 . . S
S2 0.66958(18) 0.97716(19) 0.97168(13) 0.0306(4) Uani d . 1 . . S
N1 0.5194(7) 0.2206(6) 0.8363(4) 0.0386(15) Uani d . 1 . . N
H1C 0.6155 0.2501 0.8351 0.046 Uiso calc R 1 . . H
H1D 0.4917 0.1260 0.8063 0.046 Uiso calc R 1 . . H
N2 0.7575(6) 1.2978(6) 1.0613(5) 0.0348(15) Uani d . 1 . . N
H2A 0.7963 1.2829 1.0059 0.042 Uiso calc R 1 . . H
H2B 0.7916 1.3912 1.0937 0.042 Uiso calc R 1 . . H
C1 0.7513(7) 0.5961(8) 0.8443(6) 0.0353(18) Uani d . 1 . . C
H1A 0.8386 0.6504 0.8940 0.042 Uiso calc R 1 . . H
H1B 0.7751 0.5112 0.8066 0.042 Uiso calc R 1 . . H
C2 0.7141(7) 0.6850(7) 0.7750(6) 0.0333(18) Uani d . 1 . . C
C3 0.6581(8) 0.6177(9) 0.6744(6) 0.042(2) Uani d . 1 . . C
H3A 0.6469 0.5190 0.6525 0.051 Uiso calc R 1 . . H
C4 0.6194(10) 0.6917(9) 0.6078(6) 0.059(3) Uani d . 1 . . C
H4A 0.5780 0.6434 0.5414 0.071 Uiso calc R 1 . . H
C5 0.6407(10) 0.8371(9) 0.6375(7) 0.057(2) Uani d . 1 . . C
H5A 0.6147 0.8885 0.5915 0.068 Uiso calc R 1 . . H
C6 0.7005(8) 0.9068(8) 0.7353(6) 0.043(2) Uani d . 1 . . C
H6A 0.7138 1.0060 0.7556 0.051 Uiso calc R 1 . . H
C7 0.7410(7) 0.8342(7) 0.8036(5) 0.0295(17) Uani d . 1 . . C
C8 0.8091(7) 0.9186(7) 0.9087(5) 0.0330(17) Uani d . 1 . . C
H8A 0.8840 1.0015 0.9080 0.040 Uiso calc R 1 . . H
H8B 0.8560 0.8595 0.9446 0.040 Uiso calc R 1 . . H
C9 0.4635(8) 0.4397(8) 0.8059(5) 0.0336(17) Uani d . 1 . . C
C10 0.3802(8) 0.5079(9) 0.7502(6) 0.042(2) Uani d . 1 . . C
H10A 0.3944 0.6073 0.7696 0.050 Uiso calc R 1 . . H
C11 0.2772(9) 0.4300(10) 0.6669(6) 0.051(2) Uani d . 1 . . C
H11A 0.2204 0.4756 0.6299 0.061 Uiso calc R 1 . . H
C12 0.2587(9) 0.2847(11) 0.6388(6) 0.055(2) Uani d . 1 . . C
H12A 0.1911 0.2319 0.5808 0.067 Uiso calc R 1 . . H
C13 0.3370(8) 0.2152(9) 0.6936(6) 0.044(2) Uani d . 1 . . C
H13A 0.3207 0.1156 0.6738 0.053 Uiso calc R 1 . . H
C14 0.4400(7) 0.2914(7) 0.7782(5) 0.0304(17) Uani d . 1 . . C
C15 0.7762(7) 1.0669(7) 1.0934(5) 0.0293(16) Uani d . 1 . . C
C16 0.8256(8) 0.9879(8) 1.1560(6) 0.0388(19) Uani d . 1 . . C
H16A 0.8031 0.8881 1.1347 0.047 Uiso calc R 1 . . H
C17 0.9074(9) 1.0555(10) 1.2492(6) 0.049(2) Uani d . 1 . . C
H17A 0.9417 1.0021 1.2913 0.059 Uiso calc R 1 . . H
C18 0.9390(9) 1.2018(10) 1.2805(6) 0.052(2) Uani d . 1 . . C
H18A 0.9940 1.2479 1.3445 0.063 Uiso calc R 1 . . H
C19 0.8902(8) 1.2811(8) 1.2185(6) 0.0396(19) Uani d . 1 . . C
H19A 0.9121 1.3807 1.2411 0.048 Uiso calc R 1 . . H
C20 0.8092(7) 1.2156(7) 1.1231(5) 0.0312(17) Uani d . 1 . . C
C21 0.8248(9) 0.2444(8) 0.5954(6) 0.045(2) Uani d . 1 . . C
H21A 0.8803 0.2676 0.6644 0.054 Uiso calc R 1 . . H
Cl1 0.6404(3) 0.2104(3) 0.5995(2) 0.0704(7) Uani d . 1 . . Cl
Cl2 0.8785(3) 0.3900(3) 0.5468(2) 0.0810(8) Uani d . 1 . . Cl
Cl3 0.8698(3) 0.0933(3) 0.5284(2) 0.0779(8) Uani d . 1 . . Cl
N3 0.0262(8) 0.6789(8) 0.1288(6) 0.0490(18) Uani d . 1 . . N
O1 -0.0375(10) 0.6207(10) 0.1811(7) 0.124(4) Uani d . 1 . . O
O2 -0.0298(12) 0.6992(13) 0.0539(7) 0.155(5) Uani d . 1 . . O
O3 0.1554(7) 0.7287(7) 0.1542(6) 0.083(2) Uani d . 1 . . O

loop_
_atom_site_aniso_label
_atom_site_aniso_U_11
_atom_site_aniso_U_22
_atom_site_aniso_U_33
_atom_site_aniso_U_12
_atom_site_aniso_U_13
_atom_site_aniso_U_23
Ag1 0.0382(4) 0.0380(4) 0.0417(4) 0.0040(2) 0.0109(3) 0.0083(3)
S1 0.0386(11) 0.0259(10) 0.0326(11) 0.0045(8) 0.0074(8) 0.0092(8)
S2 0.0294(10) 0.0270(10) 0.0318(11) 0.0024(7) 0.0071(8) 0.0032(8)
N1 0.048(4) 0.026(3) 0.040(4) 0.004(3) 0.011(3) 0.006(3)
N2 0.032(3) 0.021(3) 0.049(4) 0.001(3) 0.013(3) 0.007(3)
C1 0.028(4) 0.033(4) 0.048(5) 0.006(3) 0.014(3) 0.013(4)
C2 0.028(4) 0.032(4) 0.040(5) 0.004(3) 0.015(3) 0.007(4)
C3 0.046(5) 0.037(5) 0.039(5) -0.001(4) 0.015(4) 0.004(4)
C4 0.084(7) 0.053(6) 0.031(5) -0.006(5) 0.012(4) 0.011(4)
C5 0.076(7) 0.049(6) 0.050(6) 0.010(5) 0.010(5) 0.026(5)
C6 0.060(5) 0.034(5) 0.031(5) 0.007(4) 0.008(4) 0.007(4)
C7 0.023(4) 0.033(4) 0.029(4) 0.003(3) 0.007(3) 0.004(3)
C8 0.035(4) 0.031(4) 0.029(4) 0.006(3) 0.007(3) 0.001(3)
C9 0.039(4) 0.038(5) 0.024(4) 0.006(3) 0.009(3) 0.009(3)
C10 0.041(5) 0.047(5) 0.042(5) 0.018(4) 0.011(4) 0.011(4)
C11 0.042(5) 0.075(7) 0.036(5) 0.019(5) 0.003(4) 0.015(5)
C12 0.043(5) 0.080(7) 0.031(5) -0.004(5) -0.001(4) 0.011(5)
C13 0.036(5) 0.043(5) 0.042(5) -0.006(4) 0.010(4) 0.001(4)
C14 0.036(4) 0.029(4) 0.029(4) 0.004(3) 0.013(3) 0.011(3)
C15 0.026(4) 0.033(4) 0.028(4) 0.004(3) 0.010(3) 0.006(3)
C16 0.035(4) 0.041(5) 0.045(5) 0.008(3) 0.013(4) 0.017(4)
C17 0.045(5) 0.063(6) 0.048(6) 0.016(4) 0.010(4) 0.028(5)
C18 0.042(5) 0.070(7) 0.035(5) -0.003(4) 0.006(4) 0.007(5)
C19 0.036(4) 0.044(5) 0.034(5) 0.004(4) 0.010(3) 0.002(4)
C20 0.021(4) 0.031(4) 0.040(5) -0.001(3) 0.009(3) 0.009(4)
C21 0.049(5) 0.050(5) 0.039(5) 0.017(4) 0.015(4) 0.010(4)
Cl1 0.0543(15) 0.0685(16) 0.099(2) 0.0174(12) 0.0291(13) 0.0303(15)
Cl2 0.0844(19) 0.0671(17) 0.107(2) 0.0160(14) 0.0377(16) 0.0445(16)
Cl3 0.0744(18) 0.0579(15) 0.098(2) 0.0210(13) 0.0300(15) -0.0011(15)
N3 0.046(5) 0.061(5) 0.039(5) 0.010(4) 0.010(4) 0.011(4)
O1 0.136(8) 0.115(7) 0.110(7) -0.033(6) 0.074(6) 0.028(6)
O2 0.169(10) 0.259(14) 0.062(6) 0.107(9) 0.002(6) 0.055(7)
O3 0.043(4) 0.065(4) 0.123(6) -0.001(3) 0.019(4) -0.005(4)

loop_
_atom_type_symbol
_atom_type_description
_atom_type_scat_dispersion_real
_atom_type_scat_dispersion_imag
_atom_type_scat_source
C C 0.0033 0.0016 'International Tables Vol C Tables 4.2.6.8 and 6.1.1.4'
H H 0.0000 0.0000 'International Tables Vol C Tables 4.2.6.8 and 6.1.1.4'
N N 0.0061 0.0033 'International Tables Vol C Tables 4.2.6.8 and 6.1.1.4'
O O 0.0106 0.0060 'International Tables Vol C Tables 4.2.6.8 and 6.1.1.4'
S S 0.1246 0.1234 'International Tables Vol C Tables 4.2.6.8 and 6.1.1.4'
Ag Ag -0.8971 1.1015 'International Tables Vol C Tables 4.2.6.8 and 6.1.1.4'
Cl Cl 0.1484 0.1585 'International Tables Vol C Tables 4.2.6.8 and 6.1.1.4'

loop_
_geom_angle_atom_site_label_1
_geom_angle_atom_site_label_2
_geom_angle_atom_site_label_3
_geom_angle_site_symmetry_1
_geom_angle_site_symmetry_3
_geom_angle
N2 Ag1 N1 2_677 2_667 90.3(2)
N2 Ag1 S1 2_677 . 111.83(14)
N1 Ag1 S1 2_667 . 118.04(15)
N2 Ag1 S2 2_677 . 120.79(15)
N1 Ag1 S2 2_667 . 108.66(15)
S1 Ag1 S2 . . 107.09(8)
C9 S1 C1 . . 100.3(3)
C9 S1 Ag1 . . 104.5(2)
C1 S1 Ag1 . . 112.0(2)
C15 S2 C8 . . 100.9(3)
C15 S2 Ag1 . . 106.6(2)
C8 S2 Ag1 . . 105.6(2)
C14 N1 Ag1 . 2_667 117.9(4)
C14 N1 H1C . . 107.8
Ag1 N1 H1C 2_667 . 107.8
C14 N1 H1D . . 107.8
Ag1 N1 H1D 2_667 . 107.8
H1C N1 H1D . . 107.2
C20 N2 Ag1 . 2_677 115.8(4)
C20 N2 H2A . . 108.3
Ag1 N2 H2A 2_677 . 108.3
C20 N2 H2B . . 108.3
Ag1 N2 H2B 2_677 . 108.3
H2A N2 H2B . . 107.4
C2 C1 S1 . . 114.0(5)
C2 C1 H1A . . 108.8
S1 C1 H1A . . 108.8
C2 C1 H1B . . 108.8
S1 C1 H1B . . 108.8
H1A C1 H1B . . 107.7
C3 C2 C7 . . 117.6(7)
C3 C2 C1 . . 118.6(7)
C7 C2 C1 . . 123.7(7)
C4 C3 C2 . . 121.7(8)
C4 C3 H3A . . 119.2
C2 C3 H3A . . 119.2
C3 C4 C5 . . 120.1(8)
C3 C4 H4A . . 119.9
C5 C4 H4A . . 119.9
C4 C5 C6 . . 119.5(8)
C4 C5 H5A . . 120.3
C6 C5 H5A . . 120.3
C7 C6 C5 . . 121.4(7)
C7 C6 H6A . . 119.3
C5 C6 H6A . . 119.3
C6 C7 C2 . . 119.6(7)
C6 C7 C8 . . 118.2(6)
C2 C7 C8 . . 122.2(7)
C7 C8 S2 . . 110.0(5)
C7 C8 H8A . . 109.7
S2 C8 H8A . . 109.7
C7 C8 H8B . . 109.7
S2 C8 H8B . . 109.7
H8A C8 H8B . . 108.2
C10 C9 C14 . . 119.8(7)
C10 C9 S1 . . 120.7(6)
C14 C9 S1 . . 119.5(6)
C11 C10 C9 . . 120.3(8)
C11 C10 H10A . . 119.8
C9 C10 H10A . . 119.8
C12 C11 C10 . . 119.2(8)
C12 C11 H11A . . 120.4
C10 C11 H11A . . 120.4
C13 C12 C11 . . 121.4(8)
C13 C12 H12A . . 119.3
C11 C12 H12A . . 119.3
C12 C13 C14 . . 120.3(8)
C12 C13 H13A . . 119.9
C14 C13 H13A . . 119.9
C13 C14 C9 . . 119.0(7)
C13 C14 N1 . . 120.8(7)
C9 C14 N1 . . 120.3(6)
C16 C15 C20 . . 121.1(7)
C16 C15 S2 . . 119.6(5)
C20 C15 S2 . . 119.4(6)
C17 C16 C15 . . 120.1(7)
C17 C16 H16A . . 120.0
C15 C16 H16A . . 120.0
C16 C17 C18 . . 119.8(8)
C16 C17 H17A . . 120.1
C18 C17 H17A . . 120.1
C17 C18 C19 . . 120.5(8)
C17 C18 H18A . . 119.8
C19 C18 H18A . . 119.8
C18 C19 C20 . . 121.0(8)
C18 C19 H19A . . 119.5
C20 C19 H19A . . 119.5
C19 C20 C15 . . 117.6(7)
C19 C20 N2 . . 120.4(7)
C15 C20 N2 . . 121.9(6)
Cl1 C21 Cl2 . . 112.2(5)
Cl1 C21 Cl3 . . 111.1(5)
Cl2 C21 Cl3 . . 110.5(4)
Cl1 C21 H21A . . 107.6
Cl2 C21 H21A . . 107.6
Cl3 C21 H21A . . 107.6
O2 N3 O1 . . 124.7(11)
O2 N3 O3 . . 115.6(10)
O1 N3 O3 . . 119.6(9)

loop_
_geom_bond_atom_site_label_1
_geom_bond_atom_site_label_2
_geom_bond_site_symmetry_2
_geom_bond_distance
_geom_bond_publ_flag
Ag1 N2 2_677 2.383(6) ?
Ag1 N1 2_667 2.436(6) ?
Ag1 S1 . 2.540(2) ?
Ag1 S2 . 2.546(2) ?
S1 C9 . 1.759(7) ?
S1 C1 . 1.829(7) ?
S2 C15 . 1.779(7) ?
S2 C8 . 1.806(7) ?
N1 C14 . 1.402(9) ?
N1 Ag1 2_667 2.436(6) ?
N1 H1C . 0.9000 ?
N1 H1D . 0.9000 ?
N2 C20 . 1.398(9) ?
N2 Ag1 2_677 2.383(6) ?
N2 H2A . 0.9000 ?
N2 H2B . 0.9000 ?
C1 C2 . 1.482(10) ?
C1 H1A . 0.9700 ?
C1 H1B . 0.9700 ?
C2 C3 . 1.387(10) ?
C2 C7 . 1.391(10) ?
C3 C4 . 1.347(11) ?
C3 H3A . 0.9300 ?
C4 C5 . 1.361(12) ?
C4 H4A . 0.9300 ?
C5 C6 . 1.364(11) ?
C5 H5A . 0.9300 ?
C6 C7 . 1.360(10) ?
C6 H6A . 0.9300 ?
C7 C8 . 1.495(9) ?
C8 H8A . 0.9700 ?
C8 H8B . 0.9700 ?
C9 C10 . 1.384(10) ?
C9 C14 . 1.386(10) ?
C10 C11 . 1.367(11) ?
C10 H10A . 0.9300 ?
C11 C12 . 1.363(12) ?
C11 H11A . 0.9300 ?
C12 C13 . 1.359(12) ?
C12 H12A . 0.9300 ?
C13 C14 . 1.374(10) ?
C13 H13A . 0.9300 ?
C15 C16 . 1.375(10) ?
C15 C20 . 1.385(9) ?
C16 C17 . 1.361(11) ?
C16 H16A . 0.9300 ?
C17 C18 . 1.364(12) ?
C17 H17A . 0.9300 ?
C18 C19 . 1.369(11) ?
C18 H18A . 0.9300 ?
C19 C20 . 1.379(10) ?
C19 H19A . 0.9300 ?
C21 Cl1 . 1.718(8) ?
C21 Cl2 . 1.728(9) ?
C21 Cl3 . 1.738(8) ?
C21 H21A . 0.9800 ?
N3 O2 . 1.172(10) ?
N3 O1 . 1.180(9) ?
N3 O3 . 1.189(8) ?

loop_
_geom_hbond_atom_site_label_D
_geom_hbond_atom_site_label_H
_geom_hbond_atom_site_label_A
_geom_hbond_site_symmetry_A
_geom_hbond_distance_DH
_geom_hbond_distance_HA
_geom_hbond_distance_DA
_geom_hbond_angle_DHA
_geom_hbond_publ_flag
N1 H1C S1 . 0.90 2.83 2.977(6) 90 y
N2 H2A S2 . 0.90 2.91 3.018(6) 88 y
N1 H1C O3 2_666 0.90 2.11 2.990(9) 165 y
C21 H21A O1 2_666 0.98 2.33 3.287(13) 165 y
C21 H21A O3 2_666 0.98 2.59 3.416(12) 142 y
N2 H2A O3 2_676 0.90 2.33 3.203(10) 164 y
N2 H2A O2 2_676 0.90 2.46 3.227(12) 144 y
N2 H2B O1 1_666 0.90 2.44 3.303(10) 161 y
C1 H1A O2 1_656 0.97 2.29 3.152(12) 148 y

loop_
_geom_torsion_atom_site_label_1
_geom_torsion_atom_site_label_2
_geom_torsion_atom_site_label_3
_geom_torsion_atom_site_label_4
_geom_torsion_site_symmetry_1
_geom_torsion
N2 Ag1 S1 C9 2_677 19.0(3)
N1 Ag1 S1 C9 2_667 121.7(3)
S2 Ag1 S1 C9 . -115.4(3)
N2 Ag1 S1 C1 2_677 126.7(3)
N1 Ag1 S1 C1 2_667 -130.6(3)
S2 Ag1 S1 C1 . -7.7(3)
N2 Ag1 S2 C15 2_677 123.1(3)
N1 Ag1 S2 C15 2_667 21.2(3)
S1 Ag1 S2 C15 . -107.4(2)
N2 Ag1 S2 C8 2_677 -130.1(3)
N1 Ag1 S2 C8 2_667 127.9(3)
S1 Ag1 S2 C8 . -0.6(2)
C9 S1 C1 C2 . 60.7(6)
Ag1 S1 C1 C2 . -49.7(6)
S1 C1 C2 C3 . -94.6(7)
S1 C1 C2 C7 . 89.6(7)
C7 C2 C3 C4 . -5.3(11)
C1 C2 C3 C4 . 178.7(7)
C2 C3 C4 C5 . 2.8(13)
C3 C4 C5 C6 . -0.5(14)
C4 C5 C6 C7 . 0.8(13)
C5 C6 C7 C2 . -3.4(11)
C5 C6 C7 C8 . 178.5(7)
C3 C2 C7 C6 . 5.5(10)
C1 C2 C7 C6 . -178.7(7)
C3 C2 C7 C8 . -176.5(6)
C1 C2 C7 C8 . -0.7(10)
C6 C7 C8 S2 . 74.4(7)
C2 C7 C8 S2 . -103.6(7)
C15 S2 C8 C7 . 178.0(5)
Ag1 S2 C8 C7 . 67.1(5)
C1 S1 C9 C10 . -79.6(6)
Ag1 S1 C9 C10 . 36.5(6)
C1 S1 C9 C14 . 98.1(6)
Ag1 S1 C9 C14 . -145.8(5)
C14 C9 C10 C11 . -1.4(11)
S1 C9 C10 C11 . 176.3(6)
C9 C10 C11 C12 . -0.7(12)
C10 C11 C12 C13 . 2.2(13)
C11 C12 C13 C14 . -1.6(13)
C12 C13 C14 C9 . -0.6(11)
C12 C13 C14 N1 . 178.8(7)
C10 C9 C14 C13 . 2.0(11)
S1 C9 C14 C13 . -175.7(5)
C10 C9 C14 N1 . -177.4(6)
S1 C9 C14 N1 . 5.0(9)
Ag1 N1 C14 C13 2_667 -120.1(6)
Ag1 N1 C14 C9 2_667 59.3(8)
C8 S2 C15 C16 . -72.7(6)
Ag1 S2 C15 C16 . 37.3(6)
C8 S2 C15 C20 . 106.7(6)
Ag1 S2 C15 C20 . -143.2(5)
C20 C15 C16 C17 . 0.5(11)
S2 C15 C16 C17 . 179.9(6)
C15 C16 C17 C18 . 0.6(12)
C16 C17 C18 C19 . -0.7(12)
C17 C18 C19 C20 . -0.4(12)
C18 C19 C20 C15 . 1.4(11)
C18 C19 C20 N2 . 178.7(7)
C16 C15 C20 C19 . -1.5(10)
S2 C15 C20 C19 . 179.1(5)
C16 C15 C20 N2 . -178.7(6)
S2 C15 C20 N2 . 1.9(9)
Ag1 N2 C20 C19 2_677 -118.3(6)
Ag1 N2 C20 C15 2_677 58.8(8)
